data_9007945
loop_
_publ_author_name
'Werner, F.'
'Weil, M.'
'Kubel, F.'

_publ_section_title
;
 KPrF4
;
_journal_name_full 'Acta Crystallographica, Section E'
_journal_page_first i47
_journal_page_last i49
_journal_paper_doi 10.1107/S1600536803005178
_journal_volume 59
_journal_year 2003
_chemical_formula_structural KPrF4
_chemical_formula_sum 'F4 K Pr'
_space_group_IT_number 62
_symmetry_space_group_name_Hall '-P 2ac 2n'
_symmetry_space_group_name_H-M 'P n m a'
_cell_angle_alpha 90
_cell_angle_beta 90
_cell_angle_gamma 90
_cell_length_a 6.2727
_cell_length_b 3.7821
_cell_length_c 15.578
_cell_formula_units_Z 4
_cell_volume 369.572
_exptl_crystal_density_diffrn 4.601
_cod_original_formula_sum 'K Pr F4'
_cod_database_code 9007945

loop_
_symmetry_equiv_pos_as_xyz
x,y,z
x,1/2-y,z
-x,1/2+y,-z
1/2-x,1/2+y,1/2+z
1/2+x,1/2-y,1/2-z
1/2+x,y,1/2-z
1/2-x,-y,1/2+z
-x,-y,-z

loop_
_atom_site_aniso_label
_atom_site_aniso_U_11
_atom_site_aniso_U_22
_atom_site_aniso_U_33
_atom_site_aniso_U_12
_atom_site_aniso_U_13
_atom_site_aniso_U_23
K 0.01100 0.02130 0.01260 0.00000 0.00060 0.00000
Pr 0.00646 0.00644 0.00693 0.00000 0.00008 0.00000
F1 0.01060 0.01310 0.01470 0.00000 0.00260 0.00000
F2 0.00990 0.00970 0.01090 0.00000 0.00050 0.00000
F3 0.01240 0.01060 0.01100 0.00000 0.00260 0.00000
F4 0.01700 0.01580 0.01010 0.00000 -0.00260 0.00000

loop_
_atom_site_label
_atom_site_fract_x
_atom_site_fract_y
_atom_site_fract_z
_atom_site_U_iso_or_equiv
K 0.27642 0.75000 0.20181 0.01499
Pr 0.25113 0.25000 0.43820 0.00661
F1 0.13740 0.25000 0.03669 0.01280
F2 -0.00440 0.75000 0.44107 0.01020
F3 0.39560 0.75000 0.36516 0.01130
F4 0.08830 0.25000 0.30555 0.01430

_cod_duplicate_entry 2201765
